data_7024803
loop_
_publ_author_name
'Chang, Wen-Shiang'
'Lin, Yi-Feng'
'Sarkar, Bijay'
'Chang, Yu-Min'
'Liu, Ling-Kang'
'Liu, C. W.'

_publ_section_title
;
 Synthesis and characterization of [Pb{Se2P(OiPr)2}2]n pseudo polymorphs:
 polymeric, single source precursor enabling preparation of
 shape-controlled lead selenide structures.
;
_journal_issue 11
_journal_name_full 'Dalton transactions (Cambridge, England : 2003)'
_journal_page_first 2821
_journal_page_last 2830
_journal_paper_doi 10.1039/b921503d
_journal_volume 39
_journal_year 2010
_chemical_formula_sum 'C30 H70 O8 P4 Pb2 Se8'
_chemical_formula_weight 1728.80
_chemical_name_systematic
;

?

;
_space_group_IT_number 2
_symmetry_cell_setting triclinic
_symmetry_space_group_name_Hall '-P 1'
_symmetry_space_group_name_H-M 'P -1'
_atom_sites_solution_hydrogens geom
_atom_sites_solution_primary direct
_atom_sites_solution_secondary difmap
_audit_creation_method SHELXL-97
_cell_angle_alpha 81.0330(10)
_cell_angle_beta 83.8620(10)
_cell_angle_gamma 82.9420(10)
_cell_formula_units_Z 1
_cell_length_a 9.5929(4)
_cell_length_b 10.7784(5)
_cell_length_c 13.7982(6)
_cell_measurement_reflns_used 4620
_cell_measurement_temperature 223(2)
_cell_measurement_theta_max 28.29
_cell_measurement_theta_min 2.26
_cell_volume 1392.95(11)
_computing_cell_refinement 'Bruker SMART'
_computing_data_collection 'Bruker SMART'
_computing_data_reduction 'Bruker SAINT'
_computing_molecular_graphics 'Bruker SHELXTL'
_computing_publication_material 'Bruker SHELXTL'
_computing_structure_refinement 'SHELXL-97 (Sheldrick, 1997)'
_computing_structure_solution 'SHELXS-97 (Sheldrick, 1990)'
_diffrn_ambient_temperature 223(2)
_diffrn_measured_fraction_theta_full 0.969
_diffrn_measured_fraction_theta_max 0.969
_diffrn_measurement_device_type 'CCD area detector'
_diffrn_measurement_method 'phi and omega scans'
_diffrn_radiation_monochromator graphite
_diffrn_radiation_source 'fine-focus sealed tube'
_diffrn_radiation_type MoK\a
_diffrn_radiation_wavelength 0.71073
_diffrn_reflns_av_R_equivalents 0.0203
_diffrn_reflns_av_sigmaI/netI 0.0367
_diffrn_reflns_limit_h_max 12
_diffrn_reflns_limit_h_min -12
_diffrn_reflns_limit_k_max 14
_diffrn_reflns_limit_k_min -14
_diffrn_reflns_limit_l_max 18
_diffrn_reflns_limit_l_min -16
_diffrn_reflns_number 10769
_diffrn_reflns_theta_full 28.29
_diffrn_reflns_theta_max 28.29
_diffrn_reflns_theta_min 1.50
_exptl_absorpt_coefficient_mu 11.412
_exptl_absorpt_correction_T_max 1.0000
_exptl_absorpt_correction_T_min 0.3767
_exptl_absorpt_correction_type multi-scan
_exptl_absorpt_process_details SADABS
_exptl_crystal_colour colourless
_exptl_crystal_density_diffrn 2.061
_exptl_crystal_density_method 'not measured'
_exptl_crystal_description rod
_exptl_crystal_F_000 810
_exptl_crystal_size_max 0.40
_exptl_crystal_size_mid 0.20
_exptl_crystal_size_min 0.20
_refine_diff_density_max 1.541
_refine_diff_density_min -0.819
_refine_diff_density_rms 0.120
_refine_ls_extinction_method none
_refine_ls_goodness_of_fit_ref 1.018
_refine_ls_hydrogen_treatment constr
_refine_ls_matrix_type full
_refine_ls_number_parameters 235
_refine_ls_number_reflns 6715
_refine_ls_number_restraints 0
_refine_ls_restrained_S_all 1.018
_refine_ls_R_factor_all 0.0378
_refine_ls_R_factor_gt 0.0268
_refine_ls_shift/su_max 0.001
_refine_ls_shift/su_mean 0.000
_refine_ls_structure_factor_coef Fsqd
_refine_ls_weighting_details 'calc w=1/[\s^2^(Fo^2^)+(0.0341P)^2^+0.0444P] where P=(Fo^2^+2Fc^2^)/3'
_refine_ls_weighting_scheme calc
_refine_ls_wR_factor_gt 0.0619
_refine_ls_wR_factor_ref 0.0656
_reflns_number_gt 5624
_reflns_number_total 6715
_reflns_threshold_expression >2sigma(I)
_cod_data_source_file b921503d.txt
_cod_data_source_block 1b
_cod_depositor_comments
;
The following automatic conversions were performed:

'_symmetry_cell_setting' value 'Triclinic' changed to 'triclinic'
according to /home/saulius/struct/CIF-dictionaries/cif_core.dic
dictionary named 'cif_core.dic' version 2.4.2 from 2011-04-26.

Automatic conversion script
Id: cif_fix_values 1891 2012-01-12 08:04:46Z andrius 
;
_cod_original_sg_symbol_H-M P-1
_cod_database_code 7024803

loop_
_symmetry_equiv_pos_as_xyz
'x, y, z'
'-x, -y, -z'

loop_
_atom_site_label
_atom_site_type_symbol
_atom_site_fract_x
_atom_site_fract_y
_atom_site_fract_z
_atom_site_U_iso_or_equiv
_atom_site_adp_type
_atom_site_occupancy
_atom_site_symmetry_multiplicity
_atom_site_calc_flag
_atom_site_refinement_flags
Pb1 Pb 0.247393(14) 1.032384(13) -0.013421(11) 0.03191(5) Uani 1 1 d .
Se1 Se 0.09452(4) 1.27769(4) -0.00436(3) 0.03943(10) Uani 1 1 d .
Se2 Se 0.37283(5) 1.19353(4) -0.17881(3) 0.04205(11) Uani 1 1 d .
Se3 Se 0.02502(4) 0.99441(3) -0.15343(3) 0.03271(9) Uani 1 1 d .
Se4 Se 0.45727(4) 1.12088(4) 0.11257(3) 0.03503(9) Uani 1 1 d .
P1 P 0.04386(10) 0.79310(9) -0.12060(7) 0.0295(2) Uani 1 1 d .
P2 P 0.47398(10) 0.95683(10) 0.22134(7) 0.0312(2) Uani 1 1 d .
O1 O 0.0255(3) 0.7291(3) -0.2142(2) 0.0382(6) Uani 1 1 d .
O2 O 0.2026(3) 0.7460(2) -0.1043(2) 0.0373(6) Uani 1 1 d .
O3 O 0.3230(3) 0.9108(3) 0.2466(2) 0.0399(6) Uani 1 1 d .
O4 O 0.5041(3) 0.9906(3) 0.32498(19) 0.0378(6) Uani 1 1 d .
C1 C -0.1087(5) 0.7450(5) -0.2584(4) 0.0515(12) Uani 1 1 d .
H1A H -0.1764 0.8055 -0.2253 0.062 Uiso 1 1 calc R
C2 C -0.0804(8) 0.7978(7) -0.3647(5) 0.091(2) Uani 1 1 d .
H2A H -0.1676 0.8101 -0.3964 0.136 Uiso 1 1 calc R
H2B H -0.0127 0.7394 -0.3970 0.136 Uiso 1 1 calc R
H2C H -0.0425 0.8782 -0.3697 0.136 Uiso 1 1 calc R
C3 C -0.1650(8) 0.6218(7) -0.2450(5) 0.106(3) Uani 1 1 d .
H3A H -0.2540 0.6313 -0.2743 0.159 Uiso 1 1 calc R
H3B H -0.1798 0.5907 -0.1753 0.159 Uiso 1 1 calc R
H3C H -0.0984 0.5621 -0.2768 0.159 Uiso 1 1 calc R
C4 C 0.2484(4) 0.6098(4) -0.0778(4) 0.0458(11) Uani 1 1 d .
H4A H 0.1652 0.5618 -0.0687 0.055 Uiso 1 1 calc R
C5 C 0.3465(6) 0.5692(5) -0.1614(4) 0.0681(16) Uani 1 1 d .
H5A H 0.2964 0.5798 -0.2200 0.102 Uiso 1 1 calc R
H5B H 0.3822 0.4810 -0.1449 0.102 Uiso 1 1 calc R
H5C H 0.4247 0.6204 -0.1735 0.102 Uiso 1 1 calc R
C6 C 0.3131(6) 0.5953(6) 0.0168(4) 0.0715(16) Uani 1 1 d .
H6A H 0.2430 0.6225 0.0675 0.107 Uiso 1 1 calc R
H6B H 0.3909 0.6466 0.0092 0.107 Uiso 1 1 calc R
H6C H 0.3477 0.5073 0.0357 0.107 Uiso 1 1 calc R
C7 C 0.2984(5) 0.7987(4) 0.3197(4) 0.0467(11) Uani 1 1 d .
H7A H 0.3861 0.7655 0.3512 0.056 Uiso 1 1 calc R
C8 C 0.1854(6) 0.8404(6) 0.3955(4) 0.0683(15) Uani 1 1 d .
H8A H 0.2190 0.9022 0.4289 0.103 Uiso 1 1 calc R
H8B H 0.1623 0.7680 0.4430 0.103 Uiso 1 1 calc R
H8C H 0.1020 0.8779 0.3634 0.103 Uiso 1 1 calc R
C9 C 0.2546(7) 0.7016(6) 0.2656(5) 0.0830(19) Uani 1 1 d .
H9A H 0.3311 0.6771 0.2181 0.125 Uiso 1 1 calc R
H9B H 0.1721 0.7368 0.2315 0.125 Uiso 1 1 calc R
H9C H 0.2322 0.6280 0.3122 0.125 Uiso 1 1 calc R
C10 C 0.6343(4) 1.0443(4) 0.3349(3) 0.0415(10) Uani 1 1 d .
H10A H 0.6854 1.0621 0.2689 0.050 Uiso 1 1 calc R
C11 C 0.5915(6) 1.1667(5) 0.3748(4) 0.0656(15) Uani 1 1 d .
H11A H 0.5336 1.2232 0.3297 0.098 Uiso 1 1 calc R
H11B H 0.6752 1.2054 0.3822 0.098 Uiso 1 1 calc R
H11C H 0.5382 1.1505 0.4385 0.098 Uiso 1 1 calc R
C12 C 0.7252(6) 0.9496(5) 0.3990(4) 0.0645(15) Uani 1 1 d .
H12A H 0.7468 0.8726 0.3695 0.097 Uiso 1 1 calc R
H12B H 0.6755 0.9309 0.4637 0.097 Uiso 1 1 calc R
H12C H 0.8121 0.9839 0.4052 0.097 Uiso 1 1 calc R
C21 C 0.5835(11) 0.4976(9) 0.4634(8) 0.169(6) Uani 1 1 d .
H21A H 0.6334 0.4130 0.4792 0.203 Uiso 1 1 calc R
H21B H 0.5647 0.5079 0.3941 0.203 Uiso 1 1 calc R
C22 C 0.6735(14) 0.5841(10) 0.4727(9) 0.177(5) Uani 1 1 d .
H22A H 0.6812 0.5835 0.5430 0.212 Uiso 1 1 calc R
H22B H 0.6306 0.6682 0.4465 0.212 Uiso 1 1 calc R
C23 C 0.8293(13) 0.5637(11) 0.4194(9) 0.205(7) Uani 1 1 d .
H23A H 0.8837 0.6289 0.4315 0.307 Uiso 1 1 calc R
H23B H 0.8242 0.5683 0.3491 0.307 Uiso 1 1 calc R
H23C H 0.8744 0.4814 0.4453 0.307 Uiso 1 1 calc R

loop_
_atom_site_aniso_label
_atom_site_aniso_U_11
_atom_site_aniso_U_22
_atom_site_aniso_U_33
_atom_site_aniso_U_23
_atom_site_aniso_U_13
_atom_site_aniso_U_12
Pb1 0.02653(8) 0.03645(8) 0.03349(8) -0.00705(6) -0.00252(6) -0.00396(5)
Se1 0.0396(2) 0.0342(2) 0.0422(2) -0.00505(17) 0.00717(19) -0.00507(17)
Se2 0.0441(2) 0.0386(2) 0.0396(2) -0.00301(17) 0.00496(19) 0.00015(18)
Se3 0.03073(19) 0.03285(18) 0.0355(2) -0.00457(15) -0.00583(16) -0.00498(15)
Se4 0.0322(2) 0.0385(2) 0.0356(2) -0.00508(16) -0.00723(17) -0.00496(16)
P1 0.0256(5) 0.0319(5) 0.0330(5) -0.0093(4) -0.0026(4) -0.0048(4)
P2 0.0268(5) 0.0407(5) 0.0276(5) -0.0063(4) -0.0029(4) -0.0070(4)
O1 0.0298(14) 0.0459(16) 0.0437(17) -0.0201(13) -0.0046(12) -0.0042(12)
O2 0.0253(13) 0.0352(14) 0.0525(18) -0.0074(12) -0.0074(13) -0.0027(11)
O3 0.0298(14) 0.0504(17) 0.0410(16) -0.0039(13) -0.0051(12) -0.0119(12)
O4 0.0339(14) 0.0571(17) 0.0254(14) -0.0098(12) -0.0021(12) -0.0126(13)
C1 0.033(2) 0.076(3) 0.056(3) -0.039(3) -0.012(2) -0.005(2)
C2 0.120(6) 0.093(5) 0.069(4) 0.001(3) -0.048(4) -0.030(4)
C3 0.129(6) 0.121(6) 0.087(5) -0.013(4) -0.014(5) -0.089(5)
C4 0.034(2) 0.035(2) 0.066(3) 0.001(2) -0.006(2) -0.0022(17)
C5 0.073(4) 0.048(3) 0.080(4) -0.020(3) 0.001(3) 0.012(3)
C6 0.060(3) 0.079(4) 0.065(4) 0.015(3) -0.012(3) 0.006(3)
C7 0.039(2) 0.050(2) 0.053(3) -0.003(2) -0.002(2) -0.018(2)
C8 0.063(3) 0.091(4) 0.050(3) -0.006(3) 0.007(3) -0.017(3)
C9 0.099(5) 0.065(4) 0.095(5) -0.025(3) -0.001(4) -0.039(3)
C10 0.033(2) 0.061(3) 0.034(2) -0.0094(19) -0.0012(18) -0.0162(19)
C11 0.076(4) 0.068(3) 0.062(3) -0.021(3) -0.016(3) -0.020(3)
C12 0.053(3) 0.082(4) 0.063(3) -0.013(3) -0.026(3) -0.006(3)
C21 0.257(15) 0.082(6) 0.182(12) -0.060(7) -0.121(11) 0.065(8)
C22 0.262(15) 0.084(7) 0.191(13) -0.012(7) -0.060(12) -0.023(9)
C23 0.272(17) 0.112(8) 0.191(13) -0.016(8) 0.052(12) 0.061(10)

loop_
_atom_type_symbol
_atom_type_description
_atom_type_scat_dispersion_real
_atom_type_scat_dispersion_imag
_atom_type_scat_source
C C 0.0033 0.0016 'International Tables Vol C Tables 4.2.6.8 and 6.1.1.4'
H H 0.0000 0.0000 'International Tables Vol C Tables 4.2.6.8 and 6.1.1.4'
O O 0.0106 0.0060 'International Tables Vol C Tables 4.2.6.8 and 6.1.1.4'
P P 0.1023 0.0942 'International Tables Vol C Tables 4.2.6.8 and 6.1.1.4'
Se Se -0.0929 2.2259 'International Tables Vol C Tables 4.2.6.8 and 6.1.1.4'
Pb Pb -3.3944 10.1111 'International Tables Vol C Tables 4.2.6.8 and 6.1.1.4'

loop_
_geom_angle_atom_site_label_1
_geom_angle_atom_site_label_2
_geom_angle_atom_site_label_3
_geom_angle
_geom_angle_site_symmetry_1
_geom_angle_site_symmetry_3
Se1 Pb1 Se2 75.461(12) . .
Se1 Pb1 Se4 85.148(12) . .
Se2 Pb1 Se4 86.524(13) . .
Se1 Pb1 Se3 85.821(12) . .
Se2 Pb1 Se3 86.772(13) . .
Se4 Pb1 Se3 169.868(11) . .
P1 Se1 Pb1 92.39(3) 2_575 .
P2 Se2 Pb1 93.21(3) 2_675 .
P1 Se3 Pb1 95.76(3) . .
P2 Se4 Pb1 97.97(3) . .
O2 P1 O1 100.64(15) . .
O2 P1 Se3 107.82(11) . .
O1 P1 Se3 111.88(12) . .
O2 P1 Se1 111.06(12) . 2_575
O1 P1 Se1 110.77(12) . 2_575
Se3 P1 Se1 113.85(4) . 2_575
O3 P2 O4 101.12(15) . .
O3 P2 Se4 107.93(12) . .
O4 P2 Se4 111.65(12) . .
O3 P2 Se2 111.19(12) . 2_675
O4 P2 Se2 110.15(11) . 2_675
Se4 P2 Se2 114.05(5) . 2_675
C1 O1 P1 121.7(2) . .
C4 O2 P1 120.6(2) . .
C7 O3 P2 121.5(3) . .
C10 O4 P2 120.2(2) . .
O1 C1 C3 108.9(5) . .
O1 C1 C2 107.2(4) . .
C3 C1 C2 112.5(5) . .
O2 C4 C6 106.9(4) . .
O2 C4 C5 107.4(4) . .
C6 C4 C5 114.3(4) . .
O3 C7 C9 107.2(4) . .
O3 C7 C8 107.0(4) . .
C9 C7 C8 112.5(4) . .
O4 C10 C12 108.9(4) . .
O4 C10 C11 107.0(4) . .
C12 C10 C11 114.0(4) . .
C22 C21 C21 118.1(10) . 2_666
C21 C22 C23 116.5(11) . .

loop_
_geom_bond_atom_site_label_1
_geom_bond_atom_site_label_2
_geom_bond_distance
_geom_bond_site_symmetry_2
Pb1 Se1 2.8754(4) .
Pb1 Se2 2.8920(5) .
Pb1 Se4 3.1182(4) .
Pb1 Se3 3.1293(4) .
Se1 P1 2.1602(11) 2_575
Se2 P2 2.1581(11) 2_675
Se3 P1 2.1356(10) .
Se4 P2 2.1353(11) .
P1 O2 1.573(3) .
P1 O1 1.590(3) .
P1 Se1 2.1602(11) 2_575
P2 O3 1.574(3) .
P2 O4 1.593(3) .
P2 Se2 2.1581(10) 2_675
O1 C1 1.464(5) .
O2 C4 1.480(5) .
O3 C7 1.474(5) .
O4 C10 1.466(5) .
C1 C3 1.473(8) .
C1 C2 1.498(8) .
C4 C6 1.483(7) .
C4 C5 1.494(7) .
C7 C9 1.500(7) .
C7 C8 1.501(7) .
C10 C12 1.500(7) .
C10 C11 1.503(7) .
C21 C22 1.374(15) .
C21 C21 1.80(2) 2_666
C22 C23 1.599(16) .
